data_4347828
loop_
_publ_author_name
'Hausmann, David'
'Feldmann, Claus'

_publ_section_title
;
 Bromine-rich Zinc Bromides: Zn6Br12(18-crown-6)2\\times (Br2)5,
 Zn4Br8(18-crown-6)2\\times (Br2)3, and Zn6Br12(18-crown-6)2\\times
 (Br2)2.
;
_journal_issue 12
_journal_name_full 'Inorganic chemistry'
_journal_page_first 6141
_journal_page_last 6147
_journal_paper_doi 10.1021/acs.inorgchem.6b00663
_journal_volume 55
_journal_year 2016
_chemical_formula_sum 'C12 H24 Br11 O6 Zn3'
_chemical_formula_weight 1339.43
_space_group_IT_number 2
_space_group_name_Hall '-P 1'
_space_group_name_H-M_alt 'P -1'
_symmetry_cell_setting triclinic
_symmetry_space_group_name_H-M 'P -1'
_atom_sites_solution_hydrogens geom
_atom_sites_solution_primary direct
_atom_sites_solution_secondary difmap
_audit_creation_method SHELXL-97
_cell_angle_alpha 99.96(3)
_cell_angle_beta 103.74(3)
_cell_angle_gamma 103.69(3)
_cell_formula_units_Z 2
_cell_length_a 7.7801(16)
_cell_length_b 13.415(3)
_cell_length_c 16.330(3)
_cell_measurement_reflns_used 2496
_cell_measurement_temperature 200(2)
_cell_measurement_theta_max 29.81
_cell_measurement_theta_min 2.63
_cell_volume 1560.4(7)
_computing_cell_refinement 'CELL, SELECT (STOE)'
_computing_data_collection 'EXPOSE (STOE)'
_computing_data_reduction 'INTEGRATE (STOE)'
_computing_molecular_graphics 'DIAMOND, Crystal Impact'
_computing_publication_material 'SHELXL-97 (Sheldrick, 1997)'
_computing_structure_refinement 'SHELXL-97 (Sheldrick, 1997)'
_computing_structure_solution 'SHELXS-97 (Sheldrick, 1990)'
_diffrn_ambient_temperature 200(2)
_diffrn_measured_fraction_theta_full 0.942
_diffrn_measured_fraction_theta_max 0.918
_diffrn_measurement_device_type 'STOE IPDS II'
_diffrn_measurement_method 'image plate'
_diffrn_radiation_monochromator graphite
_diffrn_radiation_source 'fine-focus sealed tube'
_diffrn_radiation_type MoK\a
_diffrn_radiation_wavelength 0.71073
_diffrn_reflns_av_R_equivalents 0.0552
_diffrn_reflns_av_sigmaI/netI 0.0725
_diffrn_reflns_limit_h_max 10
_diffrn_reflns_limit_h_min -10
_diffrn_reflns_limit_k_max 18
_diffrn_reflns_limit_k_min -18
_diffrn_reflns_limit_l_max 22
_diffrn_reflns_limit_l_min -22
_diffrn_reflns_number 15287
_diffrn_reflns_theta_full 25.00
_diffrn_reflns_theta_max 29.19
_diffrn_reflns_theta_min 1.61
_exptl_absorpt_coefficient_mu 16.397
_exptl_absorpt_correction_T_max 0.2329
_exptl_absorpt_correction_T_min 0.0693
_exptl_absorpt_correction_type numerical
_exptl_absorpt_process_details
'(X-RED, Data Reduction Program, Version 1.14, Stoe & Cie GmbH, Darmstadt 1999.; X-SHAPE, Crystal Optimisation for Numerical Absorption Correction, Version 1.06, Stoe & Cie GmbH, Darmstadt 1999.)'
_exptl_crystal_colour orange
_exptl_crystal_density_diffrn 2.851
_exptl_crystal_density_method 'not measured'
_exptl_crystal_description cuboid
_exptl_crystal_F_000 1238
_exptl_crystal_size_max 0.35
_exptl_crystal_size_mid 0.33
_exptl_crystal_size_min 0.27
_refine_diff_density_max 1.662
_refine_diff_density_min -0.968
_refine_diff_density_rms 0.182
_refine_ls_extinction_coef 0.0034(2)
_refine_ls_extinction_expression Fc^*^=kFc[1+0.001xFc^2^\l^3^/sin(2\q)]^-1/4^
_refine_ls_extinction_method SHELXL
_refine_ls_goodness_of_fit_ref 0.888
_refine_ls_hydrogen_treatment constr
_refine_ls_matrix_type full
_refine_ls_number_parameters 290
_refine_ls_number_reflns 7765
_refine_ls_number_restraints 0
_refine_ls_restrained_S_all 0.888
_refine_ls_R_factor_all 0.0719
_refine_ls_R_factor_gt 0.0421
_refine_ls_shift/su_max 0.001
_refine_ls_shift/su_mean 0.000
_refine_ls_structure_factor_coef Fsqd
_refine_ls_weighting_details 'calc w=1/[\s^2^(Fo^2^)+(0.0572P)^2^+0.0000P] where P=(Fo^2^+2Fc^2^)/3'
_refine_ls_weighting_scheme calc
_refine_ls_wR_factor_gt 0.0978
_refine_ls_wR_factor_ref 0.1102
_reflns_number_gt 4967
_reflns_number_total 7765
_reflns_threshold_expression >2sigma(I)
_cod_data_source_file ic6b00663_si_002.cif
_cod_data_source_block Zn6Br12(18-crown-6)2(Br2)5
_cod_original_cell_volume 1560.4(5)
_cod_original_sg_symbol_H-M P-1
_cod_database_code 4347828

loop_
_symmetry_equiv_pos_as_xyz
'x, y, z'
'-x, -y, -z'

loop_
_atom_site_label
_atom_site_type_symbol
_atom_site_fract_x
_atom_site_fract_y
_atom_site_fract_z
_atom_site_U_iso_or_equiv
_atom_site_adp_type
_atom_site_occupancy
_atom_site_symmetry_multiplicity
_atom_site_calc_flag
_atom_site_refinement_flags
Br1 Br 1.32549(10) 0.61815(6) 0.16173(4) 0.04172(17) Uani 1 1 d .
Br2 Br 0.96672(10) 0.80116(5) 0.25818(5) 0.04069(17) Uani 1 1 d .
Br3 Br 1.34040(10) 1.11203(6) 0.35061(4) 0.04002(17) Uani 1 1 d .
Br4 Br 0.96307(10) 1.03238(6) 0.15448(4) 0.03922(17) Uani 1 1 d .
Br5 Br 1.25941(11) 1.34044(6) 0.23281(4) 0.04209(18) Uani 1 1 d .
Br6 Br 0.88403(10) 1.21769(6) 0.34106(4) 0.04180(17) Uani 1 1 d .
Br7 Br 0.59255(11) 1.18979(6) 0.16307(5) 0.04488(18) Uani 1 1 d .
Br8 Br 0.36846(12) 1.18067(7) 0.03904(5) 0.0538(2) Uani 1 1 d .
Br9 Br 0.96871(12) 1.06219(7) 0.46221(5) 0.0571(2) Uani 1 1 d .
Br10 Br 1.78648(12) 0.62897(7) 0.49901(5) 0.0541(2) Uani 1 1 d .
Br11 Br 1.56070(11) 0.50122(7) 0.38600(5) 0.0500(2) Uani 1 1 d .
Zn1 Zn 1.11158(11) 0.66110(6) 0.22733(5) 0.03579(18) Uani 1 1 d .
Zn2 Zn 1.18273(11) 0.94775(6) 0.23596(5) 0.03379(18) Uani 1 1 d .
Zn3 Zn 1.11654(12) 1.19227(6) 0.27388(5) 0.03766(19) Uani 1 1 d .
O1 O 0.8593(7) 0.5581(4) 0.1253(3) 0.0386(11) Uani 1 1 d .
O2 O 0.9756(7) 0.5630(4) 0.2918(3) 0.0393(11) Uani 1 1 d .
O3 O 1.3019(8) 0.6993(5) 0.3605(3) 0.0583(16) Uani 1 1 d .
O4 O 1.4055(7) 0.8825(4) 0.2921(3) 0.0378(11) Uani 1 1 d .
O5 O 1.3062(7) 0.9222(4) 0.1413(3) 0.0372(11) Uani 1 1 d .
O6 O 1.0001(7) 0.7392(4) 0.0515(3) 0.0375(11) Uani 1 1 d .
C1 C 0.7356(11) 0.4976(6) 0.1629(5) 0.0475(18) Uani 1 1 d .
H1A H 0.6501 0.4340 0.1189 0.057 Uiso 1 1 calc R
H1B H 0.6615 0.5404 0.1853 0.057 Uiso 1 1 calc R
C2 C 0.8498(11) 0.4669(5) 0.2344(5) 0.0410(16) Uani 1 1 d .
H2A H 0.7713 0.4284 0.2652 0.049 Uiso 1 1 calc R
H2B H 0.9184 0.4206 0.2116 0.049 Uiso 1 1 calc R
C3 C 1.0891(11) 0.5510(6) 0.3685(4) 0.0442(17) Uani 1 1 d .
H3A H 1.1629 0.5034 0.3540 0.053 Uiso 1 1 calc R
H3B H 1.0119 0.5196 0.4031 0.053 Uiso 1 1 calc R
C4 C 1.2131(13) 0.6566(7) 0.4191(4) 0.054(2) Uani 1 1 d .
H4A H 1.1414 0.7022 0.4399 0.064 Uiso 1 1 calc R
H4B H 1.3054 0.6504 0.4699 0.064 Uiso 1 1 calc R
C5 C 1.4788(16) 0.7783(9) 0.3934(6) 0.074(3) Uani 1 1 d .
H5A H 1.5313 0.7828 0.4559 0.089 Uiso 1 1 calc R
H5B H 1.5646 0.7577 0.3623 0.089 Uiso 1 1 calc R
C6 C 1.4618(13) 0.8794(7) 0.3824(5) 0.054(2) Uani 1 1 d .
H6A H 1.5822 0.9336 0.4120 0.065 Uiso 1 1 calc R
H6B H 1.3701 0.8975 0.4106 0.065 Uiso 1 1 calc R
C7 C 1.5553(10) 0.9237(6) 0.2587(5) 0.0440(17) Uani 1 1 d .
H7A H 1.6565 0.8916 0.2758 0.053 Uiso 1 1 calc R
H7B H 1.6049 1.0014 0.2812 0.053 Uiso 1 1 calc R
C8 C 1.4758(11) 0.8954(6) 0.1624(5) 0.0439(17) Uani 1 1 d .
H8A H 1.5638 0.9344 0.1359 0.053 Uiso 1 1 calc R
H8B H 1.4528 0.8187 0.1393 0.053 Uiso 1 1 calc R
C9 C 1.2157(12) 0.8972(6) 0.0496(4) 0.0435(17) Uani 1 1 d .
H9A H 1.3063 0.9261 0.0199 0.052 Uiso 1 1 calc R
H9B H 1.1165 0.9321 0.0393 0.052 Uiso 1 1 calc R
C10 C 1.1332(11) 0.7803(6) 0.0104(4) 0.0427(17) Uani 1 1 d .
H10A H 1.0737 0.7672 -0.0528 0.051 Uiso 1 1 calc R
H10B H 1.2316 0.7446 0.0185 0.051 Uiso 1 1 calc R
C11 C 0.8961(11) 0.6347(6) 0.0051(4) 0.0422(17) Uani 1 1 d .
H11A H 0.9805 0.5908 -0.0007 0.051 Uiso 1 1 calc R
H11B H 0.8258 0.6350 -0.0539 0.051 Uiso 1 1 calc R
C12 C 0.7659(11) 0.5889(7) 0.0517(5) 0.0484(19) Uani 1 1 d .
H12A H 0.7050 0.6417 0.0711 0.058 Uiso 1 1 calc R
H12B H 0.6688 0.5264 0.0113 0.058 Uiso 1 1 calc R

loop_
_atom_site_aniso_label
_atom_site_aniso_U_11
_atom_site_aniso_U_22
_atom_site_aniso_U_33
_atom_site_aniso_U_23
_atom_site_aniso_U_13
_atom_site_aniso_U_12
Br1 0.0387(4) 0.0380(4) 0.0497(4) 0.0074(3) 0.0129(3) 0.0156(3)
Br2 0.0360(4) 0.0312(3) 0.0582(4) 0.0096(3) 0.0192(3) 0.0112(3)
Br3 0.0402(4) 0.0365(4) 0.0372(3) 0.0034(3) 0.0009(3) 0.0141(3)
Br4 0.0383(4) 0.0340(3) 0.0388(3) 0.0034(3) 0.0003(3) 0.0132(3)
Br5 0.0494(4) 0.0343(4) 0.0411(3) 0.0086(3) 0.0130(3) 0.0100(3)
Br6 0.0395(4) 0.0433(4) 0.0412(3) 0.0084(3) 0.0100(3) 0.0123(3)
Br7 0.0437(4) 0.0377(4) 0.0546(4) 0.0125(3) 0.0148(3) 0.0129(3)
Br8 0.0555(5) 0.0575(5) 0.0425(4) 0.0081(3) 0.0094(3) 0.0132(4)
Br9 0.0477(5) 0.0597(5) 0.0576(4) 0.0195(4) 0.0108(3) 0.0047(4)
Br10 0.0505(5) 0.0571(5) 0.0498(4) 0.0082(3) 0.0151(3) 0.0096(4)
Br11 0.0447(4) 0.0559(5) 0.0485(4) 0.0102(3) 0.0155(3) 0.0128(4)
Zn1 0.0369(4) 0.0307(4) 0.0406(4) 0.0093(3) 0.0116(3) 0.0107(3)
Zn2 0.0330(4) 0.0307(4) 0.0364(3) 0.0066(3) 0.0077(3) 0.0102(3)
Zn3 0.0405(5) 0.0309(4) 0.0394(4) 0.0067(3) 0.0078(3) 0.0115(3)
O1 0.033(3) 0.035(3) 0.045(2) 0.015(2) 0.0057(19) 0.008(2)
O2 0.038(3) 0.034(3) 0.047(2) 0.016(2) 0.010(2) 0.011(2)
O3 0.056(4) 0.057(4) 0.044(3) 0.021(2) -0.003(2) -0.006(3)
O4 0.032(2) 0.038(3) 0.038(2) 0.0102(19) 0.0025(18) 0.008(2)
O5 0.037(3) 0.035(3) 0.040(2) 0.0070(19) 0.0124(19) 0.012(2)
O6 0.039(3) 0.031(2) 0.038(2) 0.0051(18) 0.0095(19) 0.006(2)
C1 0.039(4) 0.036(4) 0.063(4) 0.010(3) 0.017(3) 0.004(3)
C2 0.044(4) 0.023(3) 0.057(4) 0.010(3) 0.021(3) 0.006(3)
C3 0.052(5) 0.047(4) 0.045(4) 0.026(3) 0.018(3) 0.021(4)
C4 0.070(6) 0.049(5) 0.036(3) 0.004(3) 0.014(3) 0.012(4)
C5 0.075(7) 0.072(7) 0.063(5) 0.023(5) 0.002(5) 0.012(6)
C6 0.059(5) 0.045(5) 0.041(4) 0.006(3) -0.010(3) 0.009(4)
C7 0.027(3) 0.036(4) 0.062(4) 0.008(3) 0.005(3) 0.006(3)
C8 0.043(4) 0.043(4) 0.052(4) 0.014(3) 0.025(3) 0.014(3)
C9 0.054(5) 0.042(4) 0.041(3) 0.017(3) 0.018(3) 0.018(4)
C10 0.050(4) 0.040(4) 0.039(3) 0.008(3) 0.019(3) 0.010(3)
C11 0.051(4) 0.038(4) 0.031(3) 0.007(3) 0.005(3) 0.009(3)
C12 0.038(4) 0.046(4) 0.051(4) 0.011(3) -0.003(3) 0.011(4)

loop_
_atom_type_symbol
_atom_type_description
_atom_type_scat_dispersion_real
_atom_type_scat_dispersion_imag
_atom_type_scat_source
C C 0.0033 0.0016 'International Tables Vol C Tables 4.2.6.8 and 6.1.1.4'
H H 0.0000 0.0000 'International Tables Vol C Tables 4.2.6.8 and 6.1.1.4'
O O 0.0106 0.0060 'International Tables Vol C Tables 4.2.6.8 and 6.1.1.4'
Zn Zn 0.2839 1.4301 'International Tables Vol C Tables 4.2.6.8 and 6.1.1.4'
Br Br -0.2901 2.4595 'International Tables Vol C Tables 4.2.6.8 and 6.1.1.4'

loop_
_geom_angle_atom_site_label_1
_geom_angle_atom_site_label_2
_geom_angle_atom_site_label_3
_geom_angle
Zn2 Br2 Zn1 100.19(4)
Zn2 Br3 Zn3 87.68(4)
Zn3 Br4 Zn2 86.55(4)
O2 Zn1 O1 75.80(18)
O2 Zn1 O3 74.7(2)
O1 Zn1 O3 150.0(2)
O2 Zn1 Br1 122.55(15)
O1 Zn1 Br1 97.54(13)
O3 Zn1 Br1 93.72(18)
O2 Zn1 Br2 95.07(14)
O1 Zn1 Br2 92.83(14)
O3 Zn1 Br2 95.05(19)
Br1 Zn1 Br2 142.35(5)
O5 Zn2 O4 75.30(19)
O5 Zn2 Br2 119.39(14)
O4 Zn2 Br2 88.00(13)
O5 Zn2 Br3 115.50(14)
O4 Zn2 Br3 88.31(12)
Br2 Zn2 Br3 121.83(5)
O5 Zn2 Br4 95.28(15)
O4 Zn2 Br4 169.73(13)
Br2 Zn2 Br4 100.40(4)
Br3 Zn2 Br4 92.19(4)
Br5 Zn3 Br6 113.61(5)
Br5 Zn3 Br4 114.91(4)
Br6 Zn3 Br4 105.16(5)
Br5 Zn3 Br3 112.45(5)
Br6 Zn3 Br3 115.46(4)
Br4 Zn3 Br3 93.49(5)
C12 O1 C1 113.0(6)
C12 O1 Zn1 124.6(4)
C1 O1 Zn1 110.6(4)
C3 O2 C2 115.2(6)
C3 O2 Zn1 115.1(4)
C2 O2 Zn1 112.8(4)
C4 O3 C5 120.1(6)
C4 O3 Zn1 112.3(5)
C5 O3 Zn1 125.9(5)
C7 O4 C6 114.4(6)
C7 O4 Zn2 105.6(4)
C6 O4 Zn2 124.1(5)
C8 O5 C9 113.8(5)
C8 O5 Zn2 118.4(4)
C9 O5 Zn2 125.2(5)
C11 O6 C10 110.0(5)
O1 C1 C2 107.0(6)
O2 C2 C1 106.4(6)
O2 C3 C4 108.3(7)
O3 C4 C3 105.4(6)
C6 C5 O3 110.9(9)
C5 C6 O4 112.8(7)
O4 C7 C8 105.8(5)
O5 C8 C7 108.9(5)
O5 C9 C10 113.0(6)
O6 C10 C9 109.0(5)
O6 C11 C12 110.0(6)
O1 C12 C11 111.5(6)

loop_
_geom_bond_atom_site_label_1
_geom_bond_atom_site_label_2
_geom_bond_distance
_geom_bond_site_symmetry_2
Br1 Zn1 2.3100(12) .
Br2 Zn2 2.4074(13) .
Br2 Zn1 2.4493(12) .
Br3 Zn2 2.4636(15) .
Br3 Zn3 2.4656(13) .
Br4 Zn3 2.4624(15) .
Br4 Zn2 2.5180(13) .
Br5 Zn3 2.3250(13) .
Br6 Zn3 2.3868(13) .
Br7 Br8 2.3006(14) .
Br9 Br9 2.314(2) 2_776
Br10 Br11 2.3172(16) .
Zn1 O2 2.075(5) .
Zn1 O1 2.214(5) .
Zn1 O3 2.215(5) .
Zn2 O5 2.027(5) .
Zn2 O4 2.203(5) .
O1 C12 1.429(9) .
O1 C1 1.431(9) .
O2 C3 1.410(9) .
O2 C2 1.431(8) .
O3 C4 1.428(10) .
O3 C5 1.438(12) .
O4 C7 1.437(9) .
O4 C6 1.445(8) .
O5 C8 1.429(9) .
O5 C9 1.437(8) .
O6 C11 1.413(8) .
O6 C10 1.420(8) .
C1 C2 1.473(11) .
C3 C4 1.479(11) .
C5 C6 1.431(14) .
C7 C8 1.490(10) .
C9 C10 1.505(10) .
C11 C12 1.488(11) .
